data_1558800
loop_
_publ_author_name
'Ishikawa, Ryuta'
'Noda, Takeshi'
'Ueno, Shunya'
'Okubo, Takashi'
'Yamakawa, Hirofumi'
'Sakamoto, Ken-ichi'
'Kawata, Satoshi'

_publ_section_title
;
 Spin Crossover in Bipyridine Derivative Bridged One-Dimensional Iron(III)
 Coordination Polymer
;
_journal_issue 3
_journal_name_full Magnetochemistry
_journal_page_first 29
_journal_paper_doi 10.3390/magnetochemistry6030029
_journal_volume 6
_journal_year 2020
_chemical_formula_moiety 'C22 H26 Fe N4 O2, C24 H20 B'
_chemical_formula_sum 'C46 H46 B Fe N4 O2'
_chemical_formula_weight 753.53
_space_group_crystal_system monoclinic
_space_group_IT_number 14
_space_group_name_Hall '-P 2ybc'
_space_group_name_H-M_alt 'P 1 21/c 1'
_atom_sites_solution_hydrogens geom
_atom_sites_solution_primary direct
_atom_sites_solution_secondary difmap
_cell_angle_alpha 90.0000
_cell_angle_beta 103.392(7)
_cell_angle_gamma 90.0000
_cell_formula_units_Z 4
_cell_length_a 15.4749(7)
_cell_length_b 13.9637(6)
_cell_length_c 18.8880(9)
_cell_measurement_reflns_used 32310
_cell_measurement_temperature 300
_cell_measurement_theta_max 27.45
_cell_measurement_theta_min 3.05
_cell_volume 3970.5(3)
_computing_cell_refinement 'RAPID AUTO'
_computing_data_collection 'RAPID AUTO (Rigaku, ????)'
_computing_data_reduction 'RAPID AUTO'
_computing_molecular_graphics 'CrystalStructure 4.2.2'
_computing_publication_material 'CrystalStructure 4.2.2 (Rigaku, 2016)'
_computing_structure_refinement 'SHELXL Version 2014/7 (Sheldrick, 2008)'
_computing_structure_solution 'SIR2011 (Burla, et al., 2012)'
_diffrn_ambient_temperature 300
_diffrn_detector_area_resol_mean 10.000
_diffrn_measured_fraction_theta_full 0.997
_diffrn_measured_fraction_theta_max 0.998
_diffrn_measurement_device_type 'Rigaku R-AXIS RAPID'
_diffrn_measurement_method \w
_diffrn_radiation_type 'Mo K\a'
_diffrn_radiation_wavelength 0.71075
_diffrn_reflns_av_R_equivalents 0.0276
_diffrn_reflns_Laue_measured_fraction_full 0.997
_diffrn_reflns_Laue_measured_fraction_max 0.998
_diffrn_reflns_limit_h_max 20
_diffrn_reflns_limit_h_min -19
_diffrn_reflns_limit_k_max 17
_diffrn_reflns_limit_k_min -18
_diffrn_reflns_limit_l_max 24
_diffrn_reflns_limit_l_min -24
_diffrn_reflns_number 37317
_diffrn_reflns_point_group_measured_fraction_full 0.997
_diffrn_reflns_point_group_measured_fraction_max 0.998
_diffrn_reflns_theta_full 25.242
_diffrn_reflns_theta_max 27.456
_diffrn_reflns_theta_min 3.048
_diffrn_standards_number 0
_exptl_absorpt_coefficient_mu 0.422
_exptl_absorpt_correction_T_max 0.959
_exptl_absorpt_correction_T_min 0.684
_exptl_absorpt_correction_type multi-scan
_exptl_absorpt_process_details 'ABSCOR (Rigaku, 1995)'
_exptl_crystal_colour black
_exptl_crystal_density_diffrn 1.261
_exptl_crystal_density_method 'not measured'
_exptl_crystal_description block
_exptl_crystal_F_000 1588.00
_exptl_crystal_size_max 0.800
_exptl_crystal_size_mid 0.500
_exptl_crystal_size_min 0.100
_refine_diff_density_max 0.50
_refine_diff_density_min -0.25
_refine_ls_extinction_method none
_refine_ls_goodness_of_fit_ref 1.117
_refine_ls_hydrogen_treatment constr
_refine_ls_number_parameters 491
_refine_ls_number_reflns 9057
_refine_ls_number_restraints 0
_refine_ls_R_factor_all 0.0598
_refine_ls_R_factor_gt 0.0492
_refine_ls_shift/su_max 0.001
_refine_ls_structure_factor_coef Fsqd
_refine_ls_weighting_details 'w = 1/[\s^2^(Fo^2^)+(0.0619P)^2^+1.4123P] where P=(Fo^2^+2Fc^2^)/3'
_refine_ls_weighting_scheme calc
_refine_ls_wR_factor_gt 0.1205
_refine_ls_wR_factor_ref 0.1285
_reflns_Friedel_coverage 0.000
_reflns_number_gt 7592
_reflns_number_total 9057
_reflns_threshold_expression F^2^>2.0\s(F^2^)
_cod_data_source_file CrystalStructure300K_1.cif
_cod_data_source_block User-defined
_cod_database_code 1558800

loop_
_space_group_symop_id
_space_group_symop_operation_xyz
1 +X,+Y,+Z
2 -X,1/2+Y,1/2-Z
3 -X,-Y,-Z
4 +X,-1/2-Y,-1/2+Z

loop_
_atom_site_label
_atom_site_type_symbol
_atom_site_fract_x
_atom_site_fract_y
_atom_site_fract_z
_atom_site_U_iso_or_equiv
_atom_site_adp_type
_atom_site_occupancy
_atom_site_site_symmetry_order
_atom_site_calc_flag
_atom_site_refinement_flags_posn
_atom_site_refinement_flags_adp
_atom_site_refinement_flags_occupancy
_atom_site_disorder_assembly
_atom_site_disorder_group
Fe1 Fe 0.68400(2) 0.15378(2) 0.70865(2) 0.03707(9) Uani 1 1 d . . . . .
O1 O 0.59489(9) 0.24519(10) 0.66317(7) 0.0486(3) Uani 1 1 d . . . . .
O2 O 0.60974(10) 0.04194(11) 0.69336(8) 0.0539(4) Uani 1 1 d . . . . .
N1 N 0.77781(11) 0.25767(11) 0.72738(9) 0.0441(3) Uani 1 1 d . . . . .
N2 N 0.78607(12) 0.07469(12) 0.76823(9) 0.0480(4) Uani 1 1 d . . . . .
N3 N 0.63615(10) 0.18502(11) 0.80714(8) 0.0418(3) Uani 1 1 d . . . . .
N4 N 0.71729(11) 0.37545(11) 1.10428(9) 0.0446(4) Uani 1 1 d . . . . .
C1 C 0.5191(2) 0.3858(2) 0.61313(17) 0.0833(9) Uani 1 1 d . . . . .
H1A H 0.4728 0.3762 0.6386 0.100 Uiso 1 1 calc R U . . .
H1B H 0.5010 0.3595 0.5650 0.100 Uiso 1 1 calc R U . . .
H1C H 0.5302 0.4531 0.6100 0.100 Uiso 1 1 calc R U . . .
C2 C 0.60302(16) 0.33625(15) 0.65380(12) 0.0538(5) Uani 1 1 d . . . . .
C3 C 0.67982(18) 0.38510(16) 0.67433(14) 0.0664(6) Uani 1 1 d . . . . .
H3 H 0.6764 0.4510 0.6672 0.080 Uiso 1 1 calc R U . . .
C4 C 0.76553(16) 0.34753(14) 0.70558(12) 0.0532(5) Uani 1 1 d . . . . .
C5 C 0.8421(2) 0.4153(2) 0.71116(18) 0.0858(9) Uani 1 1 d . . . . .
H5A H 0.8849 0.3878 0.6876 0.103 Uiso 1 1 calc R U . . .
H5B H 0.8694 0.4267 0.7615 0.103 Uiso 1 1 calc R U . . .
H5C H 0.8210 0.4747 0.6880 0.103 Uiso 1 1 calc R U . . .
C6 C 0.86778(15) 0.22013(19) 0.75240(15) 0.0653(6) Uani 1 1 d . . . . .
H6A H 0.9053 0.2681 0.7816 0.078 Uiso 1 1 calc R U . . .
H6B H 0.8923 0.2055 0.7108 0.078 Uiso 1 1 calc R U . . .
C7 C 0.86675(16) 0.13128(19) 0.79690(15) 0.0689(7) Uani 1 1 d . . . . .
H7A H 0.9187 0.0928 0.7962 0.083 Uiso 1 1 calc R U . . .
H7B H 0.8692 0.1489 0.8470 0.083 Uiso 1 1 calc R U . . .
C8 C 0.8585(2) -0.0607(2) 0.84211(17) 0.0929(10) Uani 1 1 d . . . . .
H8A H 0.8709 -0.0282 0.8882 0.111 Uiso 1 1 calc R U . . .
H8B H 0.9097 -0.0574 0.8216 0.111 Uiso 1 1 calc R U . . .
H8C H 0.8445 -0.1265 0.8490 0.111 Uiso 1 1 calc R U . . .
C9 C 0.78043(19) -0.01327(16) 0.79109(12) 0.0611(6) Uani 1 1 d . . . . .
C10 C 0.7024(2) -0.06802(17) 0.77035(14) 0.0735(7) Uani 1 1 d . . . . .
H10 H 0.7046 -0.1296 0.7895 0.088 Uiso 1 1 calc R U . . .
C11 C 0.62414(19) -0.04130(16) 0.72551(13) 0.0636(6) Uani 1 1 d . . . . .
C12 C 0.5451(3) -0.1069(2) 0.70970(18) 0.0972(11) Uani 1 1 d . . . . .
H12A H 0.5272 -0.1182 0.6582 0.117 Uiso 1 1 calc R U . . .
H12B H 0.4971 -0.0777 0.7261 0.117 Uiso 1 1 calc R U . . .
H12C H 0.5606 -0.1666 0.7346 0.117 Uiso 1 1 calc R U . . .
C13 C 0.55904(13) 0.14574(15) 0.81324(12) 0.0510(5) Uani 1 1 d . . . . .
H13 H 0.5300 0.1041 0.7770 0.061 Uiso 1 1 calc R U . . .
C14 C 0.52129(14) 0.16455(15) 0.87084(13) 0.0534(5) Uani 1 1 d . . . . .
H14 H 0.4685 0.1348 0.8738 0.064 Uiso 1 1 calc R U . . .
C15 C 0.56210(13) 0.22746(14) 0.92383(11) 0.0463(4) Uani 1 1 d . . . . .
H15 H 0.5365 0.2421 0.9625 0.056 Uiso 1 1 calc R U . . .
C16 C 0.64247(12) 0.26937(12) 0.91924(10) 0.0402(4) Uani 1 1 d . . . . .
C17 C 0.68953(13) 0.33523(12) 0.97708(10) 0.0407(4) Uani 1 1 d . . . . .
C18 C 0.68175(14) 0.31906(14) 1.04767(11) 0.0476(4) Uani 1 1 d . . . . .
H18 H 0.6498 0.2656 1.0563 0.057 Uiso 1 1 calc R U . . .
C19 C 0.76492(15) 0.45038(15) 1.09100(12) 0.0527(5) Uani 1 1 d . . . . .
H19 H 0.7903 0.4905 1.1295 0.063 Uiso 1 1 calc R U . . .
C20 C 0.77810(17) 0.47099(17) 1.02316(13) 0.0606(6) Uani 1 1 d . . . . .
H20 H 0.8128 0.5231 1.0164 0.073 Uiso 1 1 calc R U . . .
C21 C 0.73925(15) 0.41334(15) 0.96501(12) 0.0521(5) Uani 1 1 d . . . . .
H21 H 0.7464 0.4268 0.9185 0.062 Uiso 1 1 calc R U . . .
C22 C 0.67640(12) 0.24570(13) 0.85976(10) 0.0408(4) Uani 1 1 d . . . . .
H22 H 0.7299 0.2733 0.8560 0.049 Uiso 1 1 calc R U . . .
C23 C 1.18118(13) 0.10007(14) 0.94769(11) 0.0443(4) Uani 1 1 d . . . . .
C24 C 1.25685(15) 0.04789(17) 0.98061(15) 0.0645(6) Uani 1 1 d . . . . .
H24 H 1.3122 0.0770 0.9870 0.077 Uiso 1 1 calc R U . . .
C25 C 1.25251(19) -0.04626(19) 1.00421(19) 0.0813(8) Uani 1 1 d . . . . .
H25 H 1.3045 -0.0785 1.0258 0.098 Uiso 1 1 calc R U . . .
C26 C 1.1727(2) -0.09153(18) 0.99595(16) 0.0733(7) Uani 1 1 d . . . . .
H26 H 1.1700 -0.1543 1.0118 0.088 Uiso 1 1 calc R U . . .
C27 C 1.09646(17) -0.04331(17) 0.96397(14) 0.0616(6) Uani 1 1 d . . . . .
H27 H 1.0416 -0.0733 0.9579 0.074 Uiso 1 1 calc R U . . .
C28 C 1.10141(14) 0.05083(15) 0.94051(12) 0.0511(5) Uani 1 1 d . . . . .
H28 H 1.0489 0.0822 0.9190 0.061 Uiso 1 1 calc R U . . .
C29 C 1.19207(12) 0.18609(13) 0.82844(11) 0.0420(4) Uani 1 1 d . . . . .
C30 C 1.27068(16) 0.15960(18) 0.80951(14) 0.0625(6) Uani 1 1 d . . . . .
H30 H 1.3227 0.1578 0.8459 0.075 Uiso 1 1 calc R U . . .
C31 C 1.2751(2) 0.1358(2) 0.73934(17) 0.0787(8) Uani 1 1 d . . . . .
H31 H 1.3294 0.1190 0.7297 0.094 Uiso 1 1 calc R U . . .
C32 C 1.2000(2) 0.1369(2) 0.68390(16) 0.0768(8) Uani 1 1 d . . . . .
H32 H 1.2029 0.1223 0.6365 0.092 Uiso 1 1 calc R U . . .
C33 C 1.12051(19) 0.16006(17) 0.70008(14) 0.0648(6) Uani 1 1 d . . . . .
H33 H 1.0687 0.1598 0.6635 0.078 Uiso 1 1 calc R U . . .
C34 C 1.11701(14) 0.18377(16) 0.77064(12) 0.0519(5) Uani 1 1 d . . . . .
H34 H 1.0622 0.1988 0.7800 0.062 Uiso 1 1 calc R U . . .
C35 C 1.10426(12) 0.27768(13) 0.91735(11) 0.0430(4) Uani 1 1 d . . . . .
C36 C 1.08362(14) 0.35599(14) 0.86965(13) 0.0505(5) Uani 1 1 d . . . . .
H36 H 1.1144 0.3627 0.8331 0.061 Uiso 1 1 calc R U . . .
C37 C 1.01965(15) 0.42372(16) 0.87450(15) 0.0646(6) Uani 1 1 d . . . . .
H37 H 1.0088 0.4750 0.8422 0.077 Uiso 1 1 calc R U . . .
C38 C 0.97235(17) 0.4144(2) 0.92764(18) 0.0780(8) Uani 1 1 d . . . . .
H38 H 0.9286 0.4588 0.9310 0.094 Uiso 1 1 calc R U . . .
C39 C 0.99027(19) 0.3393(2) 0.97542(18) 0.0821(9) Uani 1 1 d . . . . .
H39 H 0.9586 0.3328 1.0114 0.099 Uiso 1 1 calc R U . . .
C40 C 1.05608(16) 0.27206(19) 0.97050(14) 0.0631(6) Uani 1 1 d . . . . .
H40 H 1.0677 0.2222 1.0040 0.076 Uiso 1 1 calc R U . . .
C41 C 1.27609(12) 0.26593(14) 0.95917(11) 0.0432(4) Uani 1 1 d . . . . .
C42 C 1.32622(14) 0.32845(16) 0.92697(13) 0.0526(5) Uani 1 1 d . . . . .
H42 H 1.3126 0.3337 0.8765 0.063 Uiso 1 1 calc R U . . .
C43 C 1.39581(15) 0.38331(18) 0.96720(15) 0.0636(6) Uani 1 1 d . . . . .
H43 H 1.4268 0.4246 0.9434 0.076 Uiso 1 1 calc R U . . .
C44 C 1.41879(15) 0.3767(2) 1.04167(16) 0.0686(7) Uani 1 1 d . . . . .
H44 H 1.4660 0.4121 1.0687 0.082 Uiso 1 1 calc R U . . .
C45 C 1.37077(18) 0.3169(2) 1.07540(14) 0.0732(7) Uani 1 1 d . . . . .
H45 H 1.3853 0.3118 1.1259 0.088 Uiso 1 1 calc R U . . .
C46 C 1.30051(16) 0.26375(19) 1.03486(12) 0.0606(6) Uani 1 1 d . . . . .
H46 H 1.2683 0.2249 1.0595 0.073 Uiso 1 1 calc R U . . .
B1 B 1.18836(13) 0.20720(15) 0.91314(12) 0.0400(4) Uani 1 1 d . . . . .

loop_
_atom_site_aniso_label
_atom_site_aniso_U_11
_atom_site_aniso_U_22
_atom_site_aniso_U_33
_atom_site_aniso_U_23
_atom_site_aniso_U_13
_atom_site_aniso_U_12
Fe1 0.04367(15) 0.03389(14) 0.03108(14) 0.00214(9) 0.00339(10) -0.00385(10)
O1 0.0474(7) 0.0500(8) 0.0456(7) 0.0078(6) 0.0054(6) 0.0052(6)
O2 0.0658(9) 0.0529(8) 0.0413(7) -0.0097(6) 0.0087(6) -0.0221(7)
N1 0.0465(8) 0.0429(8) 0.0418(8) -0.0018(6) 0.0080(7) -0.0087(7)
N2 0.0572(9) 0.0441(8) 0.0387(8) 0.0019(7) 0.0031(7) 0.0030(7)
N3 0.0452(8) 0.0390(8) 0.0382(8) -0.0003(6) 0.0032(6) -0.0012(7)
N4 0.0543(9) 0.0383(8) 0.0406(8) -0.0056(6) 0.0095(7) 0.0004(7)
C1 0.094(2) 0.0699(16) 0.0771(18) 0.0024(14) 0.0006(15) 0.0364(16)
C2 0.0710(14) 0.0457(11) 0.0430(11) -0.0013(8) 0.0098(10) 0.0152(10)
C3 0.0915(18) 0.0344(10) 0.0666(15) 0.0042(10) 0.0047(13) 0.0037(11)
C4 0.0700(13) 0.0424(10) 0.0459(11) -0.0012(8) 0.0106(10) -0.0172(10)
C5 0.097(2) 0.0627(15) 0.090(2) 0.0137(14) 0.0059(16) -0.0372(15)
C6 0.0450(11) 0.0662(14) 0.0796(16) 0.0002(12) 0.0042(11) -0.0102(10)
C7 0.0532(13) 0.0697(15) 0.0714(16) 0.0023(12) -0.0111(11) 0.0055(11)
C8 0.131(3) 0.0658(16) 0.0694(18) 0.0165(14) -0.0016(17) 0.0347(18)
C9 0.0952(17) 0.0451(11) 0.0396(11) 0.0018(8) 0.0089(11) 0.0118(12)
C10 0.123(2) 0.0402(11) 0.0567(14) 0.0054(10) 0.0203(15) -0.0061(14)
C11 0.1011(19) 0.0477(11) 0.0488(12) -0.0162(10) 0.0315(12) -0.0292(12)
C12 0.140(3) 0.0746(18) 0.086(2) -0.0229(16) 0.043(2) -0.062(2)
C13 0.0441(10) 0.0490(11) 0.0558(12) -0.0097(9) 0.0032(9) -0.0045(9)
C14 0.0389(9) 0.0526(12) 0.0680(14) -0.0040(10) 0.0107(9) -0.0009(9)
C15 0.0457(10) 0.0453(10) 0.0485(10) 0.0019(8) 0.0122(8) 0.0083(8)
C16 0.0482(10) 0.0336(8) 0.0366(9) 0.0036(7) 0.0051(7) 0.0047(7)
C17 0.0478(10) 0.0353(8) 0.0391(9) -0.0016(7) 0.0104(8) 0.0042(7)
C18 0.0642(12) 0.0374(9) 0.0411(10) -0.0028(7) 0.0118(9) -0.0052(9)
C19 0.0603(12) 0.0479(11) 0.0509(11) -0.0136(9) 0.0145(9) -0.0092(10)
C20 0.0725(14) 0.0535(12) 0.0601(13) -0.0112(10) 0.0242(11) -0.0207(11)
C21 0.0641(12) 0.0491(11) 0.0465(11) -0.0029(9) 0.0197(9) -0.0069(10)
C22 0.0463(9) 0.0371(8) 0.0362(9) 0.0022(7) 0.0043(7) -0.0026(8)
C23 0.0454(10) 0.0420(9) 0.0454(10) 0.0021(8) 0.0102(8) 0.0059(8)
C24 0.0485(11) 0.0525(12) 0.0896(18) 0.0148(12) 0.0101(11) 0.0096(10)
C25 0.0684(16) 0.0576(14) 0.113(2) 0.0275(15) 0.0105(15) 0.0210(13)
C26 0.0903(19) 0.0466(12) 0.0836(18) 0.0187(12) 0.0210(15) 0.0075(13)
C27 0.0671(14) 0.0529(12) 0.0668(14) 0.0066(11) 0.0195(11) -0.0076(11)
C28 0.0486(10) 0.0483(11) 0.0546(12) 0.0071(9) 0.0086(9) 0.0021(9)
C29 0.0430(9) 0.0355(8) 0.0476(10) -0.0013(7) 0.0107(8) 0.0001(7)
C30 0.0512(12) 0.0733(15) 0.0649(14) -0.0136(12) 0.0173(10) 0.0070(11)
C31 0.0766(17) 0.0899(19) 0.0803(19) -0.0190(15) 0.0398(15) 0.0025(15)
C32 0.110(2) 0.0692(16) 0.0590(15) -0.0158(12) 0.0357(16) -0.0096(15)
C33 0.0795(16) 0.0586(13) 0.0508(13) -0.0060(10) 0.0041(11) -0.0083(12)
C34 0.0496(11) 0.0498(11) 0.0531(12) -0.0049(9) 0.0058(9) -0.0024(9)
C35 0.0376(9) 0.0402(9) 0.0487(10) -0.0081(8) 0.0047(7) 0.0017(7)
C36 0.0461(10) 0.0389(9) 0.0616(13) -0.0051(8) 0.0025(9) 0.0016(8)
C37 0.0564(12) 0.0432(11) 0.0839(17) -0.0107(11) -0.0045(12) 0.0097(10)
C38 0.0586(14) 0.0648(15) 0.104(2) -0.0241(15) 0.0053(14) 0.0239(12)
C39 0.0701(16) 0.096(2) 0.088(2) -0.0225(17) 0.0343(15) 0.0166(15)
C40 0.0621(13) 0.0671(14) 0.0632(14) -0.0032(11) 0.0210(11) 0.0141(11)
C41 0.0366(9) 0.0436(9) 0.0480(10) -0.0028(8) 0.0068(7) 0.0058(8)
C42 0.0489(11) 0.0549(12) 0.0530(12) -0.0011(9) 0.0099(9) -0.0038(9)
C43 0.0507(12) 0.0608(13) 0.0797(17) -0.0086(12) 0.0157(11) -0.0099(11)
C44 0.0466(11) 0.0711(15) 0.0806(17) -0.0242(13) -0.0004(11) -0.0042(11)
C45 0.0686(15) 0.0936(19) 0.0496(13) -0.0125(13) -0.0021(11) -0.0040(14)
C46 0.0593(12) 0.0728(15) 0.0488(12) -0.0021(11) 0.0106(10) -0.0080(11)
B1 0.0351(9) 0.0401(10) 0.0442(11) 0.0014(8) 0.0081(8) 0.0040(8)

loop_
_atom_type_symbol
_atom_type_description
_atom_type_scat_dispersion_real
_atom_type_scat_dispersion_imag
_atom_type_scat_source
C C 0.0033 0.0016
;
International Tables for Crystallography
(Vol. C, Tables 4.2.6.8 and 6.1.1.4)
;
H H 0.0000 0.0000
;
International Tables for Crystallography
(Vol. C, Table 6.1.1.4)
;
B B 0.0013 0.0007
;
International Tables for Crystallography
(Vol. C, Tables 4.2.6.8 and 6.1.1.4)
;
Fe Fe 0.3463 0.8444
;
International Tables for Crystallography
(Vol. C, Tables 4.2.6.8 and 6.1.1.4)
;
N N 0.0061 0.0033
;
International Tables for Crystallography
(Vol. C, Tables 4.2.6.8 and 6.1.1.4)
;
O O 0.0106 0.0060
;
International Tables for Crystallography
(Vol. C, Tables 4.2.6.8 and 6.1.1.4)
;

loop_
_geom_angle_atom_site_label_1
_geom_angle_atom_site_label_2
_geom_angle_atom_site_label_3
_geom_angle
_geom_angle_site_symmetry_1
_geom_angle_site_symmetry_3
_geom_angle_publ_flag
O2 Fe1 O1 97.47(6) . . ?
O2 Fe1 N1 171.37(7) . . ?
O1 Fe1 N1 90.76(7) . . ?
O2 Fe1 N2 90.15(7) . . ?
O1 Fe1 N2 170.68(6) . . ?
N1 Fe1 N2 81.91(7) . . ?
O2 Fe1 N4 88.30(6) . 4_565 ?
O1 Fe1 N4 90.88(6) . 4_565 ?
N1 Fe1 N4 88.98(6) . 4_565 ?
N2 Fe1 N4 94.72(7) . 4_565 ?
O2 Fe1 N3 88.94(6) . . ?
O1 Fe1 N3 84.23(6) . . ?
N1 Fe1 N3 94.49(6) . . ?
N2 Fe1 N3 90.58(6) . . ?
N4 Fe1 N3 174.03(6) 4_565 . ?
C2 O1 Fe1 128.98(14) . . ?
C11 O2 Fe1 128.45(15) . . ?
C4 N1 C6 119.98(18) . . ?
C4 N1 Fe1 125.50(15) . . ?
C6 N1 Fe1 112.99(14) . . ?
C9 N2 C7 119.8(2) . . ?
C9 N2 Fe1 125.93(17) . . ?
C7 N2 Fe1 113.28(14) . . ?
C13 N3 C22 117.58(17) . . ?
C13 N3 Fe1 118.14(13) . . ?
C22 N3 Fe1 124.14(13) . . ?
C19 N4 C18 116.92(17) . . ?
C19 N4 Fe1 124.76(13) . 4_566 ?
C18 N4 Fe1 118.08(13) . 4_566 ?
C2 C1 H1A 109.5 . . ?
C2 C1 H1B 109.5 . . ?
H1A C1 H1B 109.5 . . ?
C2 C1 H1C 109.5 . . ?
H1A C1 H1C 109.5 . . ?
H1B C1 H1C 109.5 . . ?
O1 C2 C3 124.4(2) . . ?
O1 C2 C1 114.8(2) . . ?
C3 C2 C1 120.7(2) . . ?
C2 C3 C4 127.5(2) . . ?
C2 C3 H3 116.2 . . ?
C4 C3 H3 116.2 . . ?
N1 C4 C3 122.2(2) . . ?
N1 C4 C5 121.5(2) . . ?
C3 C4 C5 116.2(2) . . ?
C4 C5 H5A 109.5 . . ?
C4 C5 H5B 109.5 . . ?
H5A C5 H5B 109.5 . . ?
C4 C5 H5C 109.5 . . ?
H5A C5 H5C 109.5 . . ?
H5B C5 H5C 109.5 . . ?
N1 C6 C7 110.19(19) . . ?
N1 C6 H6A 109.6 . . ?
C7 C6 H6A 109.6 . . ?
N1 C6 H6B 109.6 . . ?
C7 C6 H6B 109.6 . . ?
H6A C6 H6B 108.1 . . ?
N2 C7 C6 110.87(18) . . ?
N2 C7 H7A 109.5 . . ?
C6 C7 H7A 109.5 . . ?
N2 C7 H7B 109.5 . . ?
C6 C7 H7B 109.5 . . ?
H7A C7 H7B 108.1 . . ?
C9 C8 H8A 109.5 . . ?
C9 C8 H8B 109.5 . . ?
H8A C8 H8B 109.5 . . ?
C9 C8 H8C 109.5 . . ?
H8A C8 H8C 109.5 . . ?
H8B C8 H8C 109.5 . . ?
N2 C9 C10 122.4(2) . . ?
N2 C9 C8 121.0(3) . . ?
C10 C9 C8 116.6(2) . . ?
C11 C10 C9 127.4(2) . . ?
C11 C10 H10 116.3 . . ?
C9 C10 H10 116.3 . . ?
O2 C11 C10 124.4(2) . . ?
O2 C11 C12 114.0(3) . . ?
C10 C11 C12 121.6(3) . . ?
C11 C12 H12A 109.5 . . ?
C11 C12 H12B 109.5 . . ?
H12A C12 H12B 109.5 . . ?
C11 C12 H12C 109.5 . . ?
H12A C12 H12C 109.5 . . ?
H12B C12 H12C 109.5 . . ?
N3 C13 C14 122.63(19) . . ?
N3 C13 H13 118.7 . . ?
C14 C13 H13 118.7 . . ?
C15 C14 C13 119.47(19) . . ?
C15 C14 H14 120.3 . . ?
C13 C14 H14 120.3 . . ?
C14 C15 C16 119.34(19) . . ?
C14 C15 H15 120.3 . . ?
C16 C15 H15 120.3 . . ?
C22 C16 C15 117.44(17) . . ?
C22 C16 C17 122.10(17) . . ?
C15 C16 C17 120.45(17) . . ?
C21 C17 C18 117.58(18) . . ?
C21 C17 C16 124.33(18) . . ?
C18 C17 C16 118.08(17) . . ?
N4 C18 C17 124.17(18) . . ?
N4 C18 H18 117.9 . . ?
C17 C18 H18 117.9 . . ?
N4 C19 C20 123.13(19) . . ?
N4 C19 H19 118.4 . . ?
C20 C19 H19 118.4 . . ?
C19 C20 C21 119.2(2) . . ?
C19 C20 H20 120.4 . . ?
C21 C20 H20 120.4 . . ?
C20 C21 C17 119.0(2) . . ?
C20 C21 H21 120.5 . . ?
C17 C21 H21 120.5 . . ?
N3 C22 C16 123.51(17) . . ?
N3 C22 H22 118.2 . . ?
C16 C22 H22 118.2 . . ?
C28 C23 C24 114.76(19) . . ?
C28 C23 B1 123.37(16) . . ?
C24 C23 B1 121.60(18) . . ?
C25 C24 C23 122.4(2) . . ?
C25 C24 H24 118.8 . . ?
C23 C24 H24 118.8 . . ?
C26 C25 C24 120.6(2) . . ?
C26 C25 H25 119.7 . . ?
C24 C25 H25 119.7 . . ?
C25 C26 C27 119.1(2) . . ?
C25 C26 H26 120.4 . . ?
C27 C26 H26 120.4 . . ?
C26 C27 C28 119.9(2) . . ?
C26 C27 H27 120.1 . . ?
C28 C27 H27 120.1 . . ?
C23 C28 C27 123.2(2) . . ?
C23 C28 H28 118.4 . . ?
C27 C28 H28 118.4 . . ?
C30 C29 C34 114.2(2) . . ?
C30 C29 B1 121.81(18) . . ?
C34 C29 B1 123.72(17) . . ?
C31 C30 C29 123.3(2) . . ?
C31 C30 H30 118.4 . . ?
C29 C30 H30 118.4 . . ?
C32 C31 C30 120.5(3) . . ?
C32 C31 H31 119.8 . . ?
C30 C31 H31 119.8 . . ?
C31 C32 C33 118.5(2) . . ?
C31 C32 H32 120.8 . . ?
C33 C32 H32 120.8 . . ?
C32 C33 C34 120.4(2) . . ?
C32 C33 H33 119.8 . . ?
C34 C33 H33 119.8 . . ?
C33 C34 C29 123.1(2) . . ?
C33 C34 H34 118.5 . . ?
C29 C34 H34 118.5 . . ?
C40 C35 C36 115.35(19) . . ?
C40 C35 B1 124.41(19) . . ?
C36 C35 B1 119.89(18) . . ?
C37 C36 C35 123.2(2) . . ?
C37 C36 H36 118.4 . . ?
C35 C36 H36 118.4 . . ?
C38 C37 C36 119.4(2) . . ?
C38 C37 H37 120.3 . . ?
C36 C37 H37 120.3 . . ?
C39 C38 C37 119.4(2) . . ?
C39 C38 H38 120.3 . . ?
C37 C38 H38 120.3 . . ?
C38 C39 C40 120.5(3) . . ?
C38 C39 H39 119.7 . . ?
C40 C39 H39 119.7 . . ?
C35 C40 C39 122.1(3) . . ?
C35 C40 H40 119.0 . . ?
C39 C40 H40 119.0 . . ?
C46 C41 C42 114.50(19) . . ?
C46 C41 B1 121.65(18) . . ?
C42 C41 B1 123.56(18) . . ?
C43 C42 C41 122.9(2) . . ?
C43 C42 H42 118.6 . . ?
C41 C42 H42 118.6 . . ?
C44 C43 C42 120.4(2) . . ?
C44 C43 H43 119.8 . . ?
C42 C43 H43 119.8 . . ?
C45 C44 C43 118.6(2) . . ?
C45 C44 H44 120.7 . . ?
C43 C44 H44 120.7 . . ?
C44 C45 C46 120.6(2) . . ?
C44 C45 H45 119.7 . . ?
C46 C45 H45 119.7 . . ?
C45 C46 C41 123.1(2) . . ?
C45 C46 H46 118.5 . . ?
C41 C46 H46 118.5 . . ?
C29 B1 C23 104.13(15) . . ?
C29 B1 C35 111.14(15) . . ?
C23 B1 C35 113.39(15) . . ?
C29 B1 C41 113.12(15) . . ?
C23 B1 C41 111.44(15) . . ?
C35 B1 C41 103.89(15) . . ?

loop_
_geom_bond_atom_site_label_1
_geom_bond_atom_site_label_2
_geom_bond_distance
_geom_bond_site_symmetry_2
_geom_bond_publ_flag
Fe1 O2 1.9206(14) . ?
Fe1 O1 1.9288(13) . ?
Fe1 N1 2.0247(16) . ?
Fe1 N2 2.0390(17) . ?
Fe1 N4 2.1883(17) 4_565 ?
Fe1 N3 2.1994(16) . ?
O1 C2 1.294(3) . ?
O2 C11 1.306(3) . ?
N1 C4 1.321(3) . ?
N1 C6 1.460(3) . ?
N2 C9 1.312(3) . ?
N2 C7 1.471(3) . ?
N3 C13 1.342(3) . ?
N3 C22 1.344(2) . ?
N4 C19 1.337(3) . ?
N4 C18 1.339(2) . ?
N4 Fe1 2.1883(17) 4_566 ?
C1 C2 1.515(3) . ?
C1 H1A 0.9600 . ?
C1 H1B 0.9600 . ?
C1 H1C 0.9600 . ?
C2 C3 1.347(4) . ?
C3 C4 1.421(3) . ?
C3 H3 0.9300 . ?
C4 C5 1.501(3) . ?
C5 H5A 0.9600 . ?
C5 H5B 0.9600 . ?
C5 H5C 0.9600 . ?
C6 C7 1.501(4) . ?
C6 H6A 0.9700 . ?
C6 H6B 0.9700 . ?
C7 H7A 0.9700 . ?
C7 H7B 0.9700 . ?
C8 C9 1.512(4) . ?
C8 H8A 0.9600 . ?
C8 H8B 0.9600 . ?
C8 H8C 0.9600 . ?
C9 C10 1.406(4) . ?
C10 C11 1.360(4) . ?
C10 H10 0.9300 . ?
C11 C12 1.501(3) . ?
C12 H12A 0.9600 . ?
C12 H12B 0.9600 . ?
C12 H12C 0.9600 . ?
C13 C14 1.374(3) . ?
C13 H13 0.9300 . ?
C14 C15 1.371(3) . ?
C14 H14 0.9300 . ?
C15 C16 1.395(3) . ?
C15 H15 0.9300 . ?
C16 C22 1.386(3) . ?
C16 C17 1.484(3) . ?
C17 C21 1.384(3) . ?
C17 C18 1.385(3) . ?
C18 H18 0.9300 . ?
C19 C20 1.374(3) . ?
C19 H19 0.9300 . ?
C20 C21 1.382(3) . ?
C20 H20 0.9300 . ?
C21 H21 0.9300 . ?
C22 H22 0.9300 . ?
C23 C28 1.392(3) . ?
C23 C24 1.397(3) . ?
C23 B1 1.646(3) . ?
C24 C25 1.395(3) . ?
C24 H24 0.9300 . ?
C25 C26 1.364(4) . ?
C25 H25 0.9300 . ?
C26 C27 1.371(4) . ?
C26 H26 0.9300 . ?
C27 C28 1.395(3) . ?
C27 H27 0.9300 . ?
C28 H28 0.9300 . ?
C29 C30 1.395(3) . ?
C29 C34 1.398(3) . ?
C29 B1 1.641(3) . ?
C30 C31 1.383(4) . ?
C30 H30 0.9300 . ?
C31 C32 1.372(4) . ?
C31 H31 0.9300 . ?
C32 C33 1.374(4) . ?
C32 H32 0.9300 . ?
C33 C34 1.386(3) . ?
C33 H33 0.9300 . ?
C34 H34 0.9300 . ?
C35 C40 1.384(3) . ?
C35 C36 1.406(3) . ?
C35 B1 1.648(3) . ?
C36 C37 1.387(3) . ?
C36 H36 0.9300 . ?
C37 C38 1.379(4) . ?
C37 H37 0.9300 . ?
C38 C39 1.370(4) . ?
C38 H38 0.9300 . ?
C39 C40 1.404(3) . ?
C39 H39 0.9300 . ?
C40 H40 0.9300 . ?
C41 C46 1.392(3) . ?
C41 C42 1.397(3) . ?
C41 B1 1.651(3) . ?
C42 C43 1.395(3) . ?
C42 H42 0.9300 . ?
C43 C44 1.372(4) . ?
C43 H43 0.9300 . ?
C44 C45 1.369(4) . ?
C44 H44 0.9300 . ?
C45 C46 1.391(3) . ?
C45 H45 0.9300 . ?
C46 H46 0.9300 . ?

loop_
_geom_torsion_atom_site_label_1
_geom_torsion_atom_site_label_2
_geom_torsion_atom_site_label_3
_geom_torsion_atom_site_label_4
_geom_torsion
_geom_torsion_site_symmetry_1
_geom_torsion_site_symmetry_2
_geom_torsion_site_symmetry_3
_geom_torsion_site_symmetry_4
_geom_torsion_publ_flag
Fe1 O1 C2 C3 1.2(3) . . . . ?
Fe1 O1 C2 C1 177.90(17) . . . . ?
O1 C2 C3 C4 3.7(4) . . . . ?
C1 C2 C3 C4 -172.7(3) . . . . ?
C6 N1 C4 C3 173.9(2) . . . . ?
Fe1 N1 C4 C3 9.0(3) . . . . ?
C6 N1 C4 C5 -4.8(3) . . . . ?
Fe1 N1 C4 C5 -169.72(19) . . . . ?
C2 C3 C4 N1 -9.2(4) . . . . ?
C2 C3 C4 C5 169.6(3) . . . . ?
C4 N1 C6 C7 160.9(2) . . . . ?
Fe1 N1 C6 C7 -32.4(3) . . . . ?
C9 N2 C7 C6 167.6(2) . . . . ?
Fe1 N2 C7 C6 -23.0(3) . . . . ?
N1 C6 C7 N2 35.5(3) . . . . ?
C7 N2 C9 C10 174.6(2) . . . . ?
Fe1 N2 C9 C10 6.6(3) . . . . ?
C7 N2 C9 C8 -5.0(4) . . . . ?
Fe1 N2 C9 C8 -173.00(19) . . . . ?
N2 C9 C10 C11 0.3(4) . . . . ?
C8 C9 C10 C11 179.9(3) . . . . ?
Fe1 O2 C11 C10 -9.3(3) . . . . ?
Fe1 O2 C11 C12 169.87(17) . . . . ?
C9 C10 C11 O2 0.8(4) . . . . ?
C9 C10 C11 C12 -178.3(3) . . . . ?
C22 N3 C13 C14 -0.7(3) . . . . ?
Fe1 N3 C13 C14 -176.71(17) . . . . ?
N3 C13 C14 C15 1.5(3) . . . . ?
C13 C14 C15 C16 -1.6(3) . . . . ?
C14 C15 C16 C22 1.0(3) . . . . ?
C14 C15 C16 C17 -178.00(18) . . . . ?
C22 C16 C17 C21 34.7(3) . . . . ?
C15 C16 C17 C21 -146.4(2) . . . . ?
C22 C16 C17 C18 -146.79(19) . . . . ?
C15 C16 C17 C18 32.1(3) . . . . ?
C19 N4 C18 C17 -1.7(3) . . . . ?
Fe1 N4 C18 C17 172.99(16) 4_566 . . . ?
C21 C17 C18 N4 1.8(3) . . . . ?
C16 C17 C18 N4 -176.80(18) . . . . ?
C18 N4 C19 C20 0.1(3) . . . . ?
Fe1 N4 C19 C20 -174.22(18) 4_566 . . . ?
N4 C19 C20 C21 1.4(4) . . . . ?
C19 C20 C21 C17 -1.3(4) . . . . ?
C18 C17 C21 C20 -0.2(3) . . . . ?
C16 C17 C21 C20 178.3(2) . . . . ?
C13 N3 C22 C16 0.0(3) . . . . ?
Fe1 N3 C22 C16 175.74(13) . . . . ?
C15 C16 C22 N3 -0.1(3) . . . . ?
C17 C16 C22 N3 178.81(16) . . . . ?
C28 C23 C24 C25 0.1(4) . . . . ?
B1 C23 C24 C25 -174.0(3) . . . . ?
C23 C24 C25 C26 -0.1(5) . . . . ?
C24 C25 C26 C27 0.1(5) . . . . ?
C25 C26 C27 C28 -0.1(4) . . . . ?
C24 C23 C28 C27 -0.1(3) . . . . ?
B1 C23 C28 C27 173.9(2) . . . . ?
C26 C27 C28 C23 0.1(4) . . . . ?
C34 C29 C30 C31 1.9(4) . . . . ?
B1 C29 C30 C31 176.1(2) . . . . ?
C29 C30 C31 C32 -0.4(5) . . . . ?
C30 C31 C32 C33 -1.4(5) . . . . ?
C31 C32 C33 C34 1.4(4) . . . . ?
C32 C33 C34 C29 0.3(4) . . . . ?
C30 C29 C34 C33 -1.9(3) . . . . ?
B1 C29 C34 C33 -175.9(2) . . . . ?
C40 C35 C36 C37 0.0(3) . . . . ?
B1 C35 C36 C37 -173.52(18) . . . . ?
C35 C36 C37 C38 -0.9(3) . . . . ?
C36 C37 C38 C39 1.0(4) . . . . ?
C37 C38 C39 C40 -0.1(4) . . . . ?
C36 C35 C40 C39 1.0(3) . . . . ?
B1 C35 C40 C39 174.1(2) . . . . ?
C38 C39 C40 C35 -0.9(4) . . . . ?
C46 C41 C42 C43 0.8(3) . . . . ?
B1 C41 C42 C43 174.8(2) . . . . ?
C41 C42 C43 C44 0.9(4) . . . . ?
C42 C43 C44 C45 -1.4(4) . . . . ?
C43 C44 C45 C46 0.3(4) . . . . ?
C44 C45 C46 C41 1.5(4) . . . . ?
C42 C41 C46 C45 -1.9(3) . . . . ?
B1 C41 C46 C45 -176.0(2) . . . . ?
C30 C29 B1 C23 -81.3(2) . . . . ?
C34 C29 B1 C23 92.3(2) . . . . ?
C30 C29 B1 C35 156.31(19) . . . . ?
C34 C29 B1 C35 -30.1(3) . . . . ?
C30 C29 B1 C41 39.9(3) . . . . ?
C34 C29 B1 C41 -146.52(18) . . . . ?
C28 C23 B1 C29 -83.8(2) . . . . ?
C24 C23 B1 C29 89.8(2) . . . . ?
C28 C23 B1 C35 37.1(3) . . . . ?
C24 C23 B1 C35 -149.2(2) . . . . ?
C28 C23 B1 C41 153.93(19) . . . . ?
C24 C23 B1 C41 -32.4(3) . . . . ?
C40 C35 B1 C29 146.2(2) . . . . ?
C36 C35 B1 C29 -40.9(2) . . . . ?
C40 C35 B1 C23 29.3(3) . . . . ?
C36 C35 B1 C23 -157.84(17) . . . . ?
C40 C35 B1 C41 -91.9(2) . . . . ?
C36 C35 B1 C41 81.0(2) . . . . ?
C46 C41 B1 C29 -158.62(19) . . . . ?
C42 C41 B1 C29 27.8(2) . . . . ?
C46 C41 B1 C23 -41.7(2) . . . . ?
C42 C41 B1 C23 144.76(19) . . . . ?
C46 C41 B1 C35 80.7(2) . . . . ?
C42 C41 B1 C35 -92.8(2) . . . . ?
